data_7123955
loop_
_publ_author_name
'Atcher, Joan'
'Nagai, Aki'
'Mayer, Peter'
'Maurizot, Victor'
'Tanatani, Aya'
'Huc, Ivan'

_publ_section_title
;
 Aromatic \b-sheet foldamers based on tertiary squaramides
;
_journal_name_full 'Chemical Communications'
_journal_paper_doi 10.1039/C9CC04849A
_journal_year 2019
_chemical_formula_moiety 'C67 H72 N8 O13, 1.402(C H Cl3)'
_chemical_formula_sum 'C68.4 H73.4 Cl4.21 N8 O13'
_chemical_formula_weight 1364.65
_space_group_crystal_system triclinic
_space_group_IT_number 2
_space_group_name_Hall '-P 1'
_space_group_name_H-M_alt 'P -1'
_symmetry_space_group_name_Hall '-P 1'
_symmetry_space_group_name_H-M 'P -1'
_atom_sites_solution_hydrogens geom
_audit_block_code C67H72N8O13_CHCl3_ja275_huc
_audit_creation_method SHELXL-2016/6
_audit_update_record
;
2018-12-17 deposited with the CCDC.    2019-08-05 downloaded from the CCDC.
;
_cell_angle_alpha 86.407(2)
_cell_angle_beta 68.494(2)
_cell_angle_gamma 84.330(2)
_cell_formula_units_Z 2
_cell_length_a 14.9049(3)
_cell_length_b 15.4511(3)
_cell_length_c 18.3390(4)
_cell_measurement_reflns_used 35566
_cell_measurement_temperature 120(2)
_cell_measurement_theta_max 73.1060
_cell_measurement_theta_min 3.7980
_cell_volume 3908.56(15)
_computing_cell_refinement 'CrysAlisPro 1.171.39.46 (Rigaku OD, 2018)'
_computing_data_collection 'CrysAlisPro 1.171.39.46 (Rigaku OD, 2018)'
_computing_data_reduction 'CrysAlisPro 1.171.39.46 (Rigaku OD, 2018)'
_computing_structure_refinement 'SHELXL-2016/6 (Sheldrick, 2016)'
_computing_structure_solution 'SHELXT 2018/2 (Sheldrick, 2018)'
_diffrn_ambient_temperature 120(2)
_diffrn_measured_fraction_theta_full 0.988
_diffrn_measured_fraction_theta_max 0.988
_diffrn_measurement_device_type 'dtrek-CrysAlisPro-abstract goniometer imported rigaku-d*trek images'
_diffrn_measurement_method '\w scans'
_diffrn_radiation_type CuK\a
_diffrn_radiation_wavelength 1.54178
_diffrn_reflns_av_R_equivalents 0.0307
_diffrn_reflns_av_unetI/netI 0.0196
_diffrn_reflns_Laue_measured_fraction_full 0.988
_diffrn_reflns_Laue_measured_fraction_max 0.988
_diffrn_reflns_limit_h_max 17
_diffrn_reflns_limit_h_min -17
_diffrn_reflns_limit_k_max 18
_diffrn_reflns_limit_k_min -18
_diffrn_reflns_limit_l_max 22
_diffrn_reflns_limit_l_min -22
_diffrn_reflns_number 51374
_diffrn_reflns_point_group_measured_fraction_full 0.988
_diffrn_reflns_point_group_measured_fraction_max 0.988
_diffrn_reflns_theta_full 67.679
_diffrn_reflns_theta_max 68.242
_diffrn_reflns_theta_min 3.305
_diffrn_source 'FRX rotating anode'
_exptl_absorpt_coefficient_mu 1.933
_exptl_absorpt_correction_T_max 1.00000
_exptl_absorpt_correction_T_min 0.61946
_exptl_absorpt_correction_type multi-scan
_exptl_absorpt_process_details
;
CrysAlisPro 1.171.39.46 (Rigaku Oxford Diffraction, 2018)
Empirical absorption correction using spherical harmonics,
 implemented in SCALE3 ABSPACK scaling algorithm.
;
_exptl_crystal_colour colourless
_exptl_crystal_density_diffrn 1.160
_exptl_crystal_description platelet
_exptl_crystal_F_000 1431
_exptl_crystal_size_max 0.400
_exptl_crystal_size_mid 0.050
_exptl_crystal_size_min 0.050
_refine_diff_density_max 0.518
_refine_diff_density_min -0.370
_refine_diff_density_rms 0.063
_refine_ls_extinction_method none
_refine_ls_goodness_of_fit_ref 1.031
_refine_ls_hydrogen_treatment constr
_refine_ls_matrix_type full
_refine_ls_number_parameters 1153
_refine_ls_number_reflns 14131
_refine_ls_number_restraints 533
_refine_ls_restrained_S_all 1.061
_refine_ls_R_factor_all 0.0812
_refine_ls_R_factor_gt 0.0786
_refine_ls_shift/su_max 0.001
_refine_ls_shift/su_mean 0.000
_refine_ls_structure_factor_coef Fsqd
_refine_ls_weighting_details 'w=1/[\s^2^(Fo^2^)+(0.1498P)^2^+1.7284P] where P=(Fo^2^+2Fc^2^)/3'
_refine_ls_weighting_scheme calc
_refine_ls_wR_factor_gt 0.2383
_refine_ls_wR_factor_ref 0.2414
_reflns_Friedel_coverage 0.000
_reflns_number_gt 13051
_reflns_number_total 14131
_reflns_threshold_expression 'I > 2\s(I)'
_cod_data_source_file c9cc04849a2.cif
_cod_data_source_block ja275_a_sq
_cod_original_formula_sum 'C68.40 H73.40 Cl4.21 N8 O13'
_cod_database_code 7123955
_shelx_shelxl_version_number 2016/6
_shelx_space_group_comment
;
The symmetry employed for this shelxl refinement is uniquely defined
by the following loop, which should always be used as a source of
symmetry information in preference to the above space-group names.
They are only intended as comments.
;
_shelx_estimated_absorpt_t_min 0.512
_shelx_estimated_absorpt_t_max 0.910

loop_
_space_group_symop_operation_xyz
'x, y, z'
'-x, -y, -z'

loop_
_atom_site_label
_atom_site_type_symbol
_atom_site_fract_x
_atom_site_fract_y
_atom_site_fract_z
_atom_site_U_iso_or_equiv
_atom_site_adp_type
_atom_site_occupancy
_atom_site_site_symmetry_order
_atom_site_calc_flag
_atom_site_refinement_flags_posn
_atom_site_refinement_flags_adp
_atom_site_refinement_flags_occupancy
_atom_site_disorder_assembly
_atom_site_disorder_group
C1 C 1.16847(19) 0.8808(2) -0.0705(2) 0.0780(9) Uani 1 1 d . . . . .
C2 C 1.09867(17) 0.8136(2) -0.04163(18) 0.0666(7) Uani 1 1 d . . . . .
C3 C 1.02669(17) 0.86867(17) -0.05796(15) 0.0569(6) Uani 1 1 d . . . . .
C4 C 1.08822(19) 0.9426(2) -0.08100(18) 0.0717(8) Uani 1 1 d . . . . .
C5 C 1.1985(2) 0.6854(3) -0.0234(3) 0.0997(13) Uani 1 1 d . . . . .
H5A H 1.202503 0.664923 0.027033 0.150 Uiso 1 1 calc R U . . .
H5B H 1.249943 0.724050 -0.049931 0.150 Uiso 1 1 calc R U . . .
H5C H 1.206316 0.635452 -0.056238 0.150 Uiso 1 1 calc R U . . .
C6 C 1.0183(2) 0.69905(19) 0.04291(19) 0.0688(7) Uani 1 1 d . . . . .
C7 C 1.0070(3) 0.6102(2) 0.0450(2) 0.0835(10) Uani 1 1 d . . . . .
H7 H 1.057582 0.572777 0.011323 0.100 Uiso 1 1 calc R U . . .
C8 C 0.9246(3) 0.5762(2) 0.0945(2) 0.0823(9) Uani 1 1 d . . . . .
H8 H 0.918073 0.515689 0.094429 0.099 Uiso 1 1 calc R U . . .
C9 C 0.8489(3) 0.63054(19) 0.1460(2) 0.0744(8) Uani 1 1 d . . . . .
C10 C 0.8619(2) 0.71854(18) 0.14550(18) 0.0656(7) Uani 1 1 d . . . . .
H10 H 0.812314 0.755795 0.180380 0.079 Uiso 1 1 calc R U . . .
C11 C 0.9450(2) 0.75263(18) 0.09567(17) 0.0635(6) Uani 1 1 d . . . . .
H11 H 0.952718 0.812742 0.096953 0.076 Uiso 1 1 calc R U . . .
O3 O 0.7757(3) 0.4644(3) 0.1439(3) 0.1121(15) Uani 0.752(3) 1 d D . P A 1
O4 O 0.4585(2) 0.3462(2) 0.3235(2) 0.0868(9) Uani 0.752(3) 1 d D . P A 1
O5 O 0.2223(2) 0.4362(2) 0.56721(18) 0.0871(9) Uani 0.752(3) 1 d D . P A 1
O6 O 0.3070(3) 0.7668(3) 0.6724(3) 0.1186(14) Uani 0.752(3) 1 d D U P A 1
O7 O 0.1722(3) 0.7027(3) 0.7294(3) 0.141(2) Uani 0.752(3) 1 d D . P A 1
N2 N 0.7681(3) 0.5981(2) 0.1916(3) 0.0675(10) Uani 0.752(3) 1 d D . P A 1
H2 H 0.729780 0.632810 0.228564 0.081 Uiso 0.752(3) 1 calc R U P A 1
N3 N 0.6071(3) 0.5643(3) 0.3118(3) 0.0646(8) Uani 0.752(3) 1 d D . P A 1
N4 N 0.3689(3) 0.6570(3) 0.5551(3) 0.0729(10) Uani 0.752(3) 1 d D . P A 1
C12 C 0.7343(4) 0.5210(3) 0.1909(3) 0.0743(11) Uani 0.752(3) 1 d D . P A 1
C13 C 0.6396(4) 0.5065(3) 0.2570(3) 0.0676(10) Uani 0.752(3) 1 d D . P A 1
C14 C 0.5954(3) 0.4300(3) 0.2549(3) 0.0746(10) Uani 0.752(3) 1 d D . P A 1
H14 H 0.623524 0.390791 0.213079 0.090 Uiso 0.752(3) 1 calc R U P A 1
C15 C 0.5105(3) 0.4147(3) 0.3155(3) 0.0728(10) Uani 0.752(3) 1 d D . P A 1
C16 C 0.4698(3) 0.4756(3) 0.3784(3) 0.0700(11) Uani 0.752(3) 1 d D . P A 1
C17 C 0.5221(3) 0.5497(3) 0.3740(3) 0.0640(9) Uani 0.752(3) 1 d D . P A 1
C18 C 0.3855(3) 0.4614(3) 0.4402(3) 0.0733(10) Uani 0.752(3) 1 d D . P A 1
H18 H 0.351207 0.412215 0.441799 0.088 Uiso 0.752(3) 1 calc R U P A 1
C19 C 0.3506(4) 0.5224(4) 0.5022(4) 0.0771(17) Uani 0.752(3) 1 d D . P A 1
C20 C 0.4013(3) 0.5949(3) 0.4979(2) 0.0670(9) Uani 0.752(3) 1 d D . P A 1
C21 C 0.4874(3) 0.6104(3) 0.4348(3) 0.0650(10) Uani 0.752(3) 1 d D . P A 1
C22 C 0.5425(3) 0.6871(3) 0.4345(3) 0.0751(11) Uani 0.752(3) 1 d D . P A 1
H22A H 0.548547 0.690151 0.485653 0.113 Uiso 0.752(3) 1 calc R U P A 1
H22B H 0.507709 0.740676 0.423944 0.113 Uiso 0.752(3) 1 calc R U P A 1
H22C H 0.607068 0.680297 0.393584 0.113 Uiso 0.752(3) 1 calc R U P A 1
C23 C 0.2654(3) 0.5081(3) 0.5670(2) 0.0765(11) Uani 0.752(3) 1 d D . P A 1
C24 C 0.2328(6) 0.5719(6) 0.6232(5) 0.090(3) Uani 0.752(3) 1 d D . P A 1
H24 H 0.173718 0.567891 0.666613 0.108 Uiso 0.752(3) 1 calc R U P A 1
C25 C 0.2876(3) 0.6405(3) 0.6147(3) 0.0795(12) Uani 0.752(3) 1 d D . P A 1
C26 C 0.2509(4) 0.7060(4) 0.6781(4) 0.0989(17) Uani 0.752(3) 1 d D . P A 1
C27 C 0.4987(3) 0.2764(3) 0.2700(3) 0.0791(11) Uani 0.752(3) 1 d D . P A 1
H27A H 0.564583 0.256225 0.268293 0.095 Uiso 0.752(3) 1 calc R U P A 1
H27B H 0.502767 0.296034 0.216536 0.095 Uiso 0.752(3) 1 calc R U P A 1
C28 C 0.4318(5) 0.2031(4) 0.2997(3) 0.0981(16) Uani 0.752(3) 1 d D . P A 1
H28 H 0.367330 0.224995 0.297579 0.118 Uiso 0.752(3) 1 calc R U P A 1
C29 C 0.4724(5) 0.1287(3) 0.2431(3) 0.0954(15) Uani 0.752(3) 1 d D . P A 1
H29A H 0.423753 0.086633 0.253693 0.143 Uiso 0.752(3) 1 calc R U P A 1
H29B H 0.530483 0.099979 0.249959 0.143 Uiso 0.752(3) 1 calc R U P A 1
H29C H 0.489076 0.151729 0.189111 0.143 Uiso 0.752(3) 1 calc R U P A 1
C30 C 0.4170(7) 0.1751(5) 0.3805(4) 0.134(3) Uani 0.752(3) 1 d D . P A 1
H30A H 0.369147 0.131714 0.397782 0.201 Uiso 0.752(3) 1 calc R U P A 1
H30B H 0.393523 0.225384 0.414460 0.201 Uiso 0.752(3) 1 calc R U P A 1
H30C H 0.478356 0.149450 0.383597 0.201 Uiso 0.752(3) 1 calc R U P A 1
C31 C 0.1388(4) 0.4175(4) 0.6332(3) 0.0875(13) Uani 0.752(3) 1 d D . P A 1
H31A H 0.087301 0.465248 0.639816 0.105 Uiso 0.752(3) 1 calc R U P A 1
H31B H 0.154730 0.412314 0.681236 0.105 Uiso 0.752(3) 1 calc R U P A 1
C32 C 0.1039(4) 0.3330(4) 0.6205(3) 0.0946(15) Uani 0.752(3) 1 d D . P A 1
H32 H 0.088889 0.339849 0.571516 0.114 Uiso 0.752(3) 1 calc R U P A 1
C33 C 0.1796(5) 0.2573(4) 0.6109(5) 0.125(2) Uani 0.752(3) 1 d D . P A 1
H33A H 0.154909 0.204436 0.601040 0.188 Uiso 0.752(3) 1 calc R U P A 1
H33B H 0.194369 0.248638 0.658797 0.188 Uiso 0.752(3) 1 calc R U P A 1
H33C H 0.238525 0.269708 0.566492 0.188 Uiso 0.752(3) 1 calc R U P A 1
C34 C 0.0102(4) 0.3148(4) 0.6893(3) 0.1112(19) Uani 0.752(3) 1 d D . P A 1
H34A H -0.015794 0.263124 0.678734 0.167 Uiso 0.752(3) 1 calc R U P A 1
H34B H -0.037452 0.364960 0.695401 0.167 Uiso 0.752(3) 1 calc R U P A 1
H34C H 0.023971 0.304791 0.737564 0.167 Uiso 0.752(3) 1 calc R U P A 1
C35 C 0.2685(6) 0.8356(6) 0.7309(5) 0.152(3) Uani 0.752(3) 1 d D U P A 1
H35A H 0.247330 0.808926 0.783722 0.227 Uiso 0.752(3) 1 calc R U P A 1
H35B H 0.213448 0.869195 0.722794 0.227 Uiso 0.752(3) 1 calc R U P A 1
H35C H 0.319201 0.874270 0.724877 0.227 Uiso 0.752(3) 1 calc R U P A 1
O3B O 0.7418(9) 0.4656(9) 0.1854(7) 0.087(3) Uiso 0.248(3) 1 d D . P A 2
O4B O 0.4125(6) 0.3820(5) 0.3714(5) 0.072(2) Uiso 0.248(3) 1 d D . P A 2
O5B O 0.1897(6) 0.5012(6) 0.6085(5) 0.076(2) Uiso 0.248(3) 1 d D . P A 2
O6B O 0.3060(7) 0.8402(7) 0.6763(6) 0.085(3) Uiso 0.248(3) 1 d D . P A 2
O7B O 0.1764(9) 0.7768(9) 0.7562(7) 0.109(3) Uiso 0.248(3) 1 d D . P A 2
N2B N 0.7463(8) 0.6048(7) 0.2192(6) 0.048(3) Uiso 0.248(3) 1 d D . P A 2
H2B H 0.718523 0.642724 0.256417 0.058 Uiso 0.248(3) 1 calc R U P A 2
N3B N 0.5831(7) 0.5893(7) 0.3419(6) 0.052(2) Uiso 0.248(3) 1 d D . P A 2
N4B N 0.3561(7) 0.7133(7) 0.5771(6) 0.065(2) Uiso 0.248(3) 1 d D . P A 2
C12B C 0.7033(10) 0.5289(7) 0.2248(8) 0.054(3) Uiso 0.248(3) 1 d D . P A 2
C13B C 0.6086(9) 0.5266(8) 0.2914(8) 0.050(3) Uiso 0.248(3) 1 d D . P A 2
C14B C 0.5558(9) 0.4524(8) 0.2955(7) 0.063(3) Uiso 0.248(3) 1 d D . P A 2
H14B H 0.578400 0.409158 0.256871 0.076 Uiso 0.248(3) 1 calc R U P A 2
C15B C 0.4715(9) 0.4477(8) 0.3583(8) 0.053(3) Uiso 0.248(3) 1 d D . P A 2
C16B C 0.4364(7) 0.5153(7) 0.4162(6) 0.059(2) Uiso 0.248(3) 1 d D . P A 2
C17B C 0.4968(8) 0.5843(9) 0.4053(7) 0.051(3) Uiso 0.248(3) 1 d D . P A 2
C18B C 0.3536(10) 0.5093(10) 0.4817(7) 0.044(3) Uiso 0.248(3) 1 d D . P A 2
H18B H 0.317316 0.459958 0.490255 0.053 Uiso 0.248(3) 1 calc R U P A 2
C19B C 0.3228(7) 0.5771(7) 0.5365(6) 0.059(2) Uiso 0.248(3) 1 d D . P A 2
C20B C 0.3813(10) 0.6446(11) 0.5252(8) 0.064(4) Uiso 0.248(3) 1 d D . P A 2
C21B C 0.4683(7) 0.6518(8) 0.4605(6) 0.058(3) Uiso 0.248(3) 1 d D . P A 2
C22B C 0.5311(9) 0.7239(9) 0.4540(8) 0.066(3) Uiso 0.248(3) 1 d D . P A 2
H22D H 0.502114 0.760217 0.500070 0.099 Uiso 0.248(3) 1 calc R U P A 2
H22E H 0.536878 0.759366 0.406531 0.099 Uiso 0.248(3) 1 calc R U P A 2
H22F H 0.595404 0.699173 0.451097 0.099 Uiso 0.248(3) 1 calc R U P A 2
C23B C 0.2420(14) 0.5668(12) 0.6074(11) 0.058(5) Uiso 0.248(3) 1 d D . P A 2
C24B C 0.2160(9) 0.6363(7) 0.6589(7) 0.069(3) Uiso 0.248(3) 1 d D . P A 2
H24B H 0.158522 0.637555 0.704253 0.083 Uiso 0.248(3) 1 calc R U P A 2
C25B C 0.2765(10) 0.7027(9) 0.6414(8) 0.078(4) Uiso 0.248(3) 1 d D . P A 2
C26B C 0.2468(10) 0.7795(9) 0.6960(8) 0.082(4) Uiso 0.248(3) 1 d D . P A 2
C27B C 0.4503(10) 0.3057(8) 0.3223(8) 0.070(4) Uiso 0.248(3) 1 d D . P A 2
H27C H 0.510741 0.279599 0.328264 0.084 Uiso 0.248(3) 1 calc R U P A 2
H27D H 0.464858 0.322871 0.266513 0.084 Uiso 0.248(3) 1 calc R U P A 2
C28B C 0.3701(10) 0.2371(8) 0.3497(7) 0.079(3) Uiso 0.248(3) 1 d D . P A 2
H28B H 0.313150 0.262102 0.336632 0.095 Uiso 0.248(3) 1 calc R U P A 2
C29B C 0.4186(13) 0.1609(11) 0.2973(10) 0.088(4) Uiso 0.248(3) 1 d D . P A 2
H29D H 0.371974 0.117480 0.305167 0.133 Uiso 0.248(3) 1 calc R U P A 2
H29E H 0.473525 0.134653 0.310458 0.133 Uiso 0.248(3) 1 calc R U P A 2
H29F H 0.441621 0.181330 0.242352 0.133 Uiso 0.248(3) 1 calc R U P A 2
C30B C 0.3381(15) 0.2188(14) 0.4331(9) 0.114(6) Uiso 0.248(3) 1 d D . P A 2
H30D H 0.294483 0.171951 0.446848 0.172 Uiso 0.248(3) 1 calc R U P A 2
H30E H 0.303734 0.271245 0.461198 0.172 Uiso 0.248(3) 1 calc R U P A 2
H30F H 0.394211 0.200903 0.447789 0.172 Uiso 0.248(3) 1 calc R U P A 2
C31B C 0.1181(8) 0.4798(7) 0.6823(6) 0.070(3) Uiso 0.248(3) 1 d D . P A 2
H31C H 0.063267 0.525210 0.696410 0.084 Uiso 0.248(3) 1 calc R U P A 2
H31D H 0.145982 0.475517 0.723915 0.084 Uiso 0.248(3) 1 calc R U P A 2
C32B C 0.0838(10) 0.3928(8) 0.6739(9) 0.083(4) Uiso 0.248(3) 1 d D . P A 2
H32B H 0.040601 0.373514 0.727210 0.100 Uiso 0.248(3) 1 calc R U P A 2
C33B C 0.1654(11) 0.3249(10) 0.6458(10) 0.096(4) Uiso 0.248(3) 1 d D . P A 2
H33D H 0.141281 0.271418 0.636581 0.144 Uiso 0.248(3) 1 calc R U P A 2
H33E H 0.195003 0.313111 0.685478 0.144 Uiso 0.248(3) 1 calc R U P A 2
H33F H 0.213770 0.345221 0.596815 0.144 Uiso 0.248(3) 1 calc R U P A 2
C34B C 0.0217(15) 0.4050(14) 0.6215(13) 0.129(7) Uiso 0.248(3) 1 d D . P A 2
H34D H 0.011910 0.347902 0.606379 0.194 Uiso 0.248(3) 1 calc R U P A 2
H34E H 0.055107 0.439477 0.574257 0.194 Uiso 0.248(3) 1 calc R U P A 2
H34F H -0.041204 0.435206 0.650673 0.194 Uiso 0.248(3) 1 calc R U P A 2
C35B C 0.2821(12) 0.9120(10) 0.7311(9) 0.091(4) Uiso 0.248(3) 1 d D . P A 2
H35D H 0.317447 0.962065 0.704374 0.137 Uiso 0.248(3) 1 calc R U P A 2
H35E H 0.300565 0.893118 0.776052 0.137 Uiso 0.248(3) 1 calc R U P A 2
H35F H 0.212381 0.928545 0.749410 0.137 Uiso 0.248(3) 1 calc R U P A 2
C36 C 0.87162(19) 0.93519(17) -0.0573(2) 0.0655(7) Uani 1 1 d . . . . .
H36A H 0.813065 0.934863 -0.009949 0.098 Uiso 1 1 calc R U . . .
H36B H 0.853995 0.934005 -0.103709 0.098 Uiso 1 1 calc R U . . .
H36C H 0.904036 0.987994 -0.059488 0.098 Uiso 1 1 calc R U . . .
C37 C 0.91225(16) 0.77454(16) -0.06738(15) 0.0537(5) Uani 1 1 d . . . . .
C38 C 0.82381(16) 0.74533(15) -0.02182(15) 0.0521(5) Uani 1 1 d . . . . .
H38 H 0.779693 0.781251 0.018115 0.063 Uiso 1 1 calc R U . . .
C39 C 0.79742(16) 0.66415(15) -0.03290(16) 0.0528(5) Uani 1 1 d . . . . .
C40 C 0.86320(18) 0.61344(15) -0.09363(16) 0.0557(6) Uani 1 1 d . . . . .
C41 C 0.95185(18) 0.64221(17) -0.13862(16) 0.0605(6) Uani 1 1 d . . . . .
H41 H 0.996549 0.606430 -0.178368 0.073 Uiso 1 1 calc R U . . .
C42 C 0.97672(18) 0.72319(17) -0.12650(16) 0.0595(6) Uani 1 1 d . . . . .
H42 H 1.037485 0.743119 -0.158542 0.071 Uiso 1 1 calc R U . . .
C43 C 0.70097(16) 0.64082(15) 0.02482(16) 0.0542(6) Uani 1 1 d . . . . .
C44 C 0.8865(2) 0.49211(18) -0.17708(18) 0.0686(7) Uani 1 1 d . . . . .
H44A H 0.853546 0.441294 -0.179893 0.103 Uiso 1 1 calc R U . . .
H44B H 0.952606 0.473397 -0.180358 0.103 Uiso 1 1 calc R U . . .
H44C H 0.888628 0.532823 -0.220758 0.103 Uiso 1 1 calc R U . . .
C45 C 0.58631(17) 0.52422(15) 0.06280(17) 0.0566(6) Uani 1 1 d . . . . .
C46 C 0.51307(18) 0.56826(15) 0.12579(18) 0.0603(6) Uani 1 1 d . . . . .
H46 H 0.522038 0.623085 0.141699 0.072 Uiso 1 1 calc R U . . .
C47 C 0.43047(18) 0.52951(16) 0.16216(18) 0.0611(6) Uani 1 1 d . . . . .
C48 C 0.42007(18) 0.44420(15) 0.14064(17) 0.0572(6) Uani 1 1 d . . . . .
C49 C 0.49938(17) 0.40533(15) 0.07746(17) 0.0566(6) Uani 1 1 d . . . . .
C50 C 0.33846(18) 0.40030(16) 0.18020(17) 0.0593(6) Uani 1 1 d . . . . .
H50 H 0.286335 0.426986 0.222084 0.071 Uiso 1 1 calc R U . . .
C51 C 0.33331(17) 0.31674(16) 0.15818(17) 0.0579(6) Uani 1 1 d . . . . .
C52 C 0.41045(17) 0.27763(15) 0.09474(18) 0.0578(6) Uani 1 1 d . . . . .
C53 C 0.49408(17) 0.32170(15) 0.05298(18) 0.0575(6) Uani 1 1 d . . . . .
C54 C 0.57470(17) 0.27924(16) -0.0133(2) 0.0663(7) Uani 1 1 d . . . . .
H54A H 0.547950 0.249361 -0.045341 0.099 Uiso 1 1 calc R U . . .
H54B H 0.613321 0.236944 0.007578 0.099 Uiso 1 1 calc R U . . .
H54C H 0.615806 0.323522 -0.045579 0.099 Uiso 1 1 calc R U . . .
C55 C 0.25293(19) 0.26585(17) 0.20063(17) 0.0612(6) Uani 1 1 d . . . . .
C56 C 0.25590(19) 0.18260(17) 0.17983(18) 0.0626(6) Uani 1 1 d . . . . .
H56 H 0.206160 0.146206 0.208598 0.075 Uiso 1 1 calc R U . . .
C57 C 0.33531(18) 0.15165(16) 0.11400(19) 0.0627(7) Uani 1 1 d . . . . .
C58 C 0.33639(19) 0.05831(16) 0.0936(2) 0.0654(7) Uani 1 1 d . . . . .
C59 C 0.3595(14) 0.6537(13) 0.2385(12) 0.067(3) Uani 0.342(18) 1 d D U P B 1
H59A H 0.373304 0.692091 0.191010 0.081 Uiso 0.342(18) 1 calc R U P B 1
H59B H 0.411171 0.656374 0.259976 0.081 Uiso 0.342(18) 1 calc R U P B 1
C60 C 0.2605(12) 0.6801(10) 0.2995(10) 0.067(2) Uani 0.342(18) 1 d D U P B 1
H60 H 0.209133 0.676191 0.277101 0.080 Uiso 0.342(18) 1 calc R U P B 1
C61 C 0.243(2) 0.6209(14) 0.3691(11) 0.116(5) Uani 0.342(18) 1 d D U P B 1
H61A H 0.176564 0.632251 0.405685 0.174 Uiso 0.342(18) 1 calc R U P B 1
H61B H 0.288162 0.630933 0.395043 0.174 Uiso 0.342(18) 1 calc R U P B 1
H61C H 0.253717 0.560436 0.352722 0.174 Uiso 0.342(18) 1 calc R U P B 1
C62 C 0.2617(11) 0.7761(10) 0.3210(13) 0.102(5) Uani 0.342(18) 1 d D U P B 1
H62A H 0.195571 0.799324 0.351213 0.153 Uiso 0.342(18) 1 calc R U P B 1
H62B H 0.287929 0.811540 0.272901 0.153 Uiso 0.342(18) 1 calc R U P B 1
H62C H 0.302222 0.777744 0.352528 0.153 Uiso 0.342(18) 1 calc R U P B 1
C59B C 0.3589(8) 0.6402(6) 0.2597(6) 0.067(2) Uani 0.658(18) 1 d D U P B 2
H59C H 0.382930 0.687836 0.220620 0.080 Uiso 0.658(18) 1 calc R U P B 2
H59D H 0.404842 0.626708 0.287197 0.080 Uiso 0.658(18) 1 calc R U P B 2
C60B C 0.2598(8) 0.6682(6) 0.3178(7) 0.095(3) Uani 0.658(18) 1 d D U P B 2
H60B H 0.218740 0.692098 0.287471 0.114 Uiso 0.658(18) 1 calc R U P B 2
C61B C 0.2097(8) 0.5992(7) 0.3708(6) 0.107(3) Uani 0.658(18) 1 d D U P B 2
H61D H 0.147191 0.623433 0.407129 0.160 Uiso 0.658(18) 1 calc R U P B 2
H61E H 0.249161 0.573718 0.400550 0.160 Uiso 0.658(18) 1 calc R U P B 2
H61F H 0.199239 0.553992 0.340226 0.160 Uiso 0.658(18) 1 calc R U P B 2
C62B C 0.2735(7) 0.7443(6) 0.3638(7) 0.112(3) Uani 0.658(18) 1 d D U P B 2
H62D H 0.211527 0.762159 0.404759 0.168 Uiso 0.658(18) 1 calc R U P B 2
H62E H 0.296398 0.793629 0.327622 0.168 Uiso 0.658(18) 1 calc R U P B 2
H62F H 0.321087 0.724811 0.387886 0.168 Uiso 0.658(18) 1 calc R U P B 2
C63 C 0.1017(3) 0.2591(3) 0.3069(2) 0.0708(10) Uani 0.856(6) 1 d D U P C 1
H63A H 0.125063 0.210360 0.334744 0.085 Uiso 0.856(6) 1 calc R U P C 1
H63B H 0.072227 0.234586 0.273202 0.085 Uiso 0.856(6) 1 calc R U P C 1
C64 C 0.0270(4) 0.3188(3) 0.3658(2) 0.0918(13) Uani 0.856(6) 1 d D U P C 1
H64 H -0.000045 0.364023 0.336293 0.110 Uiso 0.856(6) 1 calc R U P C 1
C65 C 0.0711(7) 0.3645(5) 0.4137(4) 0.147(3) Uani 0.856(6) 1 d D U P C 1
H65A H 0.021180 0.403512 0.450111 0.220 Uiso 0.856(6) 1 calc R U P C 1
H65B H 0.122977 0.398467 0.378511 0.220 Uiso 0.856(6) 1 calc R U P C 1
H65C H 0.097683 0.321235 0.443313 0.220 Uiso 0.856(6) 1 calc R U P C 1
C66 C -0.0560(4) 0.2649(4) 0.4181(3) 0.121(2) Uani 0.856(6) 1 d D U P C 1
H66A H -0.110935 0.304214 0.448596 0.181 Uiso 0.856(6) 1 calc R U P C 1
H66B H -0.033688 0.226782 0.453855 0.181 Uiso 0.856(6) 1 calc R U P C 1
H66C H -0.076085 0.229568 0.385137 0.181 Uiso 0.856(6) 1 calc R U P C 1
C63B C 0.124(2) 0.2395(18) 0.3260(13) 0.083(4) Uani 0.144(6) 1 d D U P C 2
H63C H 0.071959 0.217725 0.311895 0.100 Uiso 0.144(6) 1 calc R U P C 2
H63D H 0.168587 0.189215 0.329532 0.100 Uiso 0.144(6) 1 calc R U P C 2
C64B C 0.0792(18) 0.2832(14) 0.4048(12) 0.095(4) Uani 0.144(6) 1 d D U P C 2
H64B H 0.131424 0.291181 0.425194 0.114 Uiso 0.144(6) 1 calc R U P C 2
C65B C 0.030(3) 0.3700(17) 0.396(2) 0.117(8) Uani 0.144(6) 1 d D U P C 2
H65D H -0.032723 0.377706 0.439312 0.175 Uiso 0.144(6) 1 calc R U P C 2
H65E H 0.019135 0.373351 0.346069 0.175 Uiso 0.144(6) 1 calc R U P C 2
H65F H 0.070274 0.416000 0.396457 0.175 Uiso 0.144(6) 1 calc R U P C 2
C66B C 0.008(2) 0.2203(18) 0.4613(15) 0.110(7) Uani 0.144(6) 1 d D U P C 2
H66D H -0.055566 0.251727 0.485622 0.165 Uiso 0.144(6) 1 calc R U P C 2
H66E H 0.032688 0.197750 0.502129 0.165 Uiso 0.144(6) 1 calc R U P C 2
H66F H 0.002265 0.171826 0.431762 0.165 Uiso 0.144(6) 1 calc R U P C 2
C67 C 0.3921(2) -0.04649(17) -0.0038(2) 0.0771(9) Uani 1 1 d . . . . .
H67A H 0.433292 -0.052480 -0.059164 0.116 Uiso 1 1 calc R U . . .
H67B H 0.327015 -0.062463 0.004273 0.116 Uiso 1 1 calc R U . . .
H67C H 0.419609 -0.084939 0.028584 0.116 Uiso 1 1 calc R U . . .
Cl1 Cl 0.46047(9) 0.90246(8) 0.18297(7) 0.0781(4) Uani 0.861(6) 1 d D . P D 1
Cl2 Cl 0.66178(13) 0.92352(8) 0.15945(11) 0.0801(4) Uani 0.861(6) 1 d D U P D 1
Cl3 Cl 0.56638(10) 0.77601(8) 0.24970(7) 0.0820(4) Uani 0.861(6) 1 d D . P D 1
C68 C 0.5756(3) 0.8499(2) 0.1708(2) 0.0660(9) Uani 0.861(6) 1 d D U P D 1
H68 H 0.597492 0.815679 0.121923 0.079 Uiso 0.861(6) 1 calc R U P D 1
Cl1B Cl 0.4836(9) 0.9303(10) 0.1946(6) 0.112(3) Uiso 0.139(6) 1 d D . P D 2
Cl2B Cl 0.6894(13) 0.9206(12) 0.1444(12) 0.140(6) Uiso 0.139(6) 1 d D U P D 2
Cl3B Cl 0.5833(10) 0.8049(11) 0.2635(8) 0.129(4) Uiso 0.139(6) 1 d D . P D 2
C68B C 0.5885(14) 0.8593(16) 0.1737(14) 0.093(6) Uani 0.139(6) 1 d D U P D 2
H68B H 0.593592 0.817038 0.132918 0.111 Uiso 0.139(6) 1 calc R U P D 2
N1 N 1.10297(16) 0.73358(17) -0.01014(16) 0.0720(7) Uani 1 1 d . . . . .
N5 N 0.93699(14) 0.85854(13) -0.05545(13) 0.0545(5) Uani 1 1 d . . . . .
N6 N 0.67211(14) 0.56152(13) 0.01820(14) 0.0582(5) Uani 1 1 d . . . . .
H6 H 0.713330 0.529272 -0.019472 0.070 Uiso 1 1 calc R U . . .
N7 N 0.58192(14) 0.44715(12) 0.03865(14) 0.0569(5) Uani 1 1 d . . . . .
N8 N 0.40892(14) 0.19454(12) 0.07121(15) 0.0608(6) Uani 1 1 d . . . . .
O1 O 1.25435(14) 0.88299(19) -0.08278(17) 0.1001(9) Uani 1 1 d . U . . .
O2 O 1.07784(16) 1.01932(15) -0.09827(15) 0.0843(7) Uani 1 1 d . . . . .
O8 O 0.83507(13) 0.53416(11) -0.10450(11) 0.0621(5) Uani 1 1 d . . . . .
O9 O 0.65232(13) 0.69134(11) 0.07588(13) 0.0684(5) Uani 1 1 d . . . . .
O10 O 0.35206(14) 0.56384(12) 0.22064(13) 0.0723(5) Uani 1 1 d . . . . .
O11 O 0.18078(14) 0.30739(13) 0.25980(12) 0.0702(5) Uani 1 1 d . . . . .
O12 O 0.38654(14) 0.04309(11) 0.01834(15) 0.0713(6) Uani 1 1 d . . . . .
O13 O 0.29359(16) 0.00558(12) 0.14095(16) 0.0813(6) Uani 1 1 d . . . . .
Cl4 Cl 0.5894(10) 0.0878(9) 0.5893(8) 0.109(4) Uani 0.233(8) 1 d D U P E 1
Cl5 Cl 0.7711(6) 0.1173(7) 0.4659(7) 0.119(3) Uani 0.233(8) 1 d D U P E 1
Cl6 Cl 0.6193(9) 0.0182(9) 0.4456(6) 0.154(3) Uani 0.233(8) 1 d D U P E 1
C69 C 0.6486(12) 0.1030(13) 0.4909(10) 0.110(4) Uani 0.233(8) 1 d D U P E 1
H69 H 0.618508 0.158342 0.475378 0.132 Uiso 0.233(8) 1 calc R U P E 1
Cl4B Cl 0.6111(13) 0.0751(10) 0.5946(7) 0.096(4) Uani 0.169(8) 1 d D U P F 2
Cl5B Cl 0.7890(12) 0.0819(13) 0.4674(11) 0.154(5) Uani 0.169(8) 1 d D U P F 2
Cl6B Cl 0.6613(13) -0.0203(9) 0.4520(5) 0.131(4) Uani 0.169(8) 1 d D U P F 2
C69B C 0.6632(16) 0.0804(15) 0.4934(12) 0.115(5) Uani 0.169(8) 1 d D U P F 2
H69B H 0.634710 0.130811 0.469947 0.138 Uiso 0.169(8) 1 calc R U P F 2

loop_
_atom_site_aniso_label
_atom_site_aniso_U_11
_atom_site_aniso_U_22
_atom_site_aniso_U_33
_atom_site_aniso_U_23
_atom_site_aniso_U_13
_atom_site_aniso_U_12
C1 0.0462(13) 0.099(2) 0.094(2) -0.0535(17) -0.0210(13) -0.0145(13)
C2 0.0438(12) 0.0768(18) 0.0842(17) -0.0462(15) -0.0223(12) -0.0047(11)
C3 0.0423(11) 0.0614(14) 0.0702(14) -0.0277(11) -0.0178(10) -0.0128(10)
C4 0.0498(13) 0.081(2) 0.0859(18) -0.0371(15) -0.0165(12) -0.0227(13)
C5 0.0609(18) 0.107(3) 0.135(3) -0.056(2) -0.0414(19) 0.0299(18)
C6 0.0583(15) 0.0668(16) 0.0897(19) -0.0292(14) -0.0369(14) 0.0123(12)
C7 0.082(2) 0.0607(17) 0.121(3) -0.0344(17) -0.054(2) 0.0216(15)
C8 0.090(2) 0.0525(15) 0.115(3) -0.0181(16) -0.051(2) 0.0122(15)
C9 0.083(2) 0.0541(15) 0.098(2) -0.0072(14) -0.0495(18) 0.0044(14)
C10 0.0656(15) 0.0569(14) 0.0789(17) -0.0170(12) -0.0319(14) 0.0062(12)
C11 0.0625(15) 0.0545(13) 0.0830(17) -0.0228(12) -0.0370(13) 0.0063(11)
O3 0.099(3) 0.098(3) 0.121(3) -0.065(2) -0.004(2) -0.023(2)
O4 0.085(2) 0.0663(19) 0.100(2) -0.0238(17) -0.0186(17) -0.0098(17)
O5 0.090(2) 0.092(2) 0.0716(17) -0.0020(15) -0.0174(15) -0.0217(17)
O6 0.081(2) 0.141(3) 0.120(3) -0.073(2) -0.0083(19) -0.011(2)
O7 0.107(3) 0.155(4) 0.115(3) -0.062(3) 0.031(2) -0.037(3)
N2 0.077(2) 0.0566(19) 0.057(2) -0.0118(16) -0.0110(18) 0.0031(16)
N3 0.066(2) 0.0569(19) 0.068(2) -0.0164(18) -0.0211(17) 0.0029(16)
N4 0.061(2) 0.083(3) 0.075(3) -0.021(2) -0.0248(18) 0.0053(17)
C12 0.070(3) 0.073(3) 0.074(3) -0.017(2) -0.019(2) 0.004(2)
C13 0.068(2) 0.065(2) 0.070(2) -0.017(2) -0.023(2) 0.0014(19)
C14 0.073(2) 0.069(2) 0.079(3) -0.024(2) -0.021(2) -0.0021(19)
C15 0.075(2) 0.061(2) 0.085(3) -0.016(2) -0.030(2) -0.004(2)
C16 0.071(3) 0.061(2) 0.075(3) -0.011(2) -0.022(2) 0.001(2)
C17 0.064(2) 0.058(2) 0.067(2) -0.0141(19) -0.0209(18) 0.0050(17)
C18 0.081(3) 0.065(2) 0.076(2) -0.006(2) -0.030(2) -0.0065(19)
C19 0.082(3) 0.076(4) 0.072(3) -0.011(3) -0.026(3) 0.001(2)
C20 0.066(2) 0.068(2) 0.067(2) -0.0126(18) -0.0254(18) 0.0061(18)
C21 0.062(2) 0.063(2) 0.067(2) -0.015(2) -0.0206(18) 0.0048(18)
C22 0.071(3) 0.074(3) 0.075(3) -0.019(2) -0.0193(19) 0.002(2)
C23 0.071(2) 0.089(3) 0.068(2) -0.005(2) -0.022(2) -0.007(2)
C24 0.065(3) 0.119(6) 0.080(4) -0.020(4) -0.015(3) -0.013(3)
C25 0.064(2) 0.099(3) 0.074(2) -0.028(2) -0.022(2) 0.005(2)
C26 0.072(3) 0.120(5) 0.101(4) -0.047(3) -0.022(3) 0.003(3)
C27 0.085(3) 0.061(2) 0.094(3) -0.022(2) -0.034(2) -0.0015(19)
C28 0.125(5) 0.068(3) 0.102(4) -0.013(3) -0.039(3) -0.015(3)
C29 0.120(4) 0.069(3) 0.106(4) -0.017(2) -0.050(3) -0.005(3)
C30 0.197(8) 0.105(4) 0.112(5) -0.011(4) -0.066(5) -0.023(5)
C31 0.084(3) 0.108(4) 0.068(2) -0.003(2) -0.020(2) -0.024(3)
C32 0.091(3) 0.111(4) 0.078(3) -0.020(3) -0.019(2) -0.025(3)
C33 0.104(4) 0.109(4) 0.141(6) -0.019(4) -0.012(4) -0.030(4)
C34 0.104(4) 0.124(5) 0.100(4) -0.028(3) -0.018(3) -0.041(3)
C35 0.139(5) 0.156(5) 0.149(5) -0.078(4) -0.024(4) -0.022(4)
C36 0.0499(13) 0.0497(13) 0.103(2) -0.0184(13) -0.0314(13) -0.0096(10)
C37 0.0436(11) 0.0510(12) 0.0742(15) -0.0218(11) -0.0260(10) -0.0091(9)
C38 0.0438(11) 0.0459(11) 0.0730(14) -0.0198(10) -0.0251(10) -0.0064(9)
C39 0.0453(11) 0.0444(11) 0.0766(15) -0.0185(10) -0.0278(11) -0.0066(9)
C40 0.0521(12) 0.0470(12) 0.0762(15) -0.0237(11) -0.0292(11) -0.0051(9)
C41 0.0513(13) 0.0601(14) 0.0740(15) -0.0290(12) -0.0231(11) -0.0042(10)
C42 0.0468(12) 0.0629(14) 0.0726(15) -0.0239(12) -0.0210(11) -0.0107(10)
C43 0.0458(11) 0.0422(11) 0.0819(16) -0.0193(11) -0.0280(11) -0.0068(9)
C44 0.0755(17) 0.0556(14) 0.0805(17) -0.0317(13) -0.0303(14) -0.0064(12)
C45 0.0454(11) 0.0391(11) 0.0945(18) -0.0187(11) -0.0332(12) -0.0047(9)
C46 0.0510(12) 0.0403(11) 0.0964(18) -0.0226(11) -0.0310(13) -0.0059(9)
C47 0.0511(13) 0.0447(12) 0.0923(18) -0.0224(12) -0.0288(12) -0.0030(10)
C48 0.0500(12) 0.0407(11) 0.0879(17) -0.0171(11) -0.0304(12) -0.0048(9)
C49 0.0445(11) 0.0398(11) 0.0946(18) -0.0178(11) -0.0330(12) -0.0041(9)
C50 0.0511(12) 0.0476(12) 0.0858(17) -0.0189(11) -0.0298(12) -0.0052(10)
C51 0.0490(12) 0.0459(12) 0.0870(17) -0.0121(11) -0.0315(12) -0.0086(10)
C52 0.0468(12) 0.0415(11) 0.0950(18) -0.0178(11) -0.0349(12) -0.0036(9)
C53 0.0434(11) 0.0396(11) 0.0962(18) -0.0194(11) -0.0303(12) -0.0047(9)
C54 0.0439(12) 0.0420(12) 0.115(2) -0.0276(13) -0.0263(13) -0.0049(9)
C55 0.0551(13) 0.0535(13) 0.0835(17) -0.0112(12) -0.0317(13) -0.0124(11)
C56 0.0535(13) 0.0525(13) 0.0926(19) -0.0066(12) -0.0355(13) -0.0167(11)
C57 0.0513(13) 0.0426(12) 0.109(2) -0.0149(12) -0.0437(14) -0.0069(10)
C58 0.0498(13) 0.0417(12) 0.120(2) -0.0100(14) -0.0449(15) -0.0134(10)
C59 0.064(4) 0.054(5) 0.089(6) -0.032(5) -0.029(5) -0.008(4)
C60 0.072(4) 0.062(4) 0.081(5) -0.027(4) -0.041(4) -0.003(3)
C61 0.135(11) 0.106(10) 0.094(8) -0.029(8) -0.027(9) 0.007(8)
C62 0.104(7) 0.072(7) 0.112(9) -0.051(6) -0.013(7) -0.002(6)
C59B 0.069(3) 0.047(3) 0.082(4) -0.021(3) -0.022(3) -0.011(2)
C60B 0.102(3) 0.065(3) 0.097(5) -0.031(3) -0.005(4) -0.010(3)
C61B 0.112(6) 0.107(5) 0.090(4) -0.022(4) -0.017(4) -0.025(4)
C62B 0.122(5) 0.074(4) 0.109(6) -0.044(4) 0.004(4) -0.019(4)
C63 0.075(2) 0.069(2) 0.070(2) 0.0028(16) -0.0262(16) -0.0203(17)
C64 0.108(3) 0.087(3) 0.067(2) -0.0029(18) -0.012(2) -0.022(2)
C65 0.202(7) 0.148(5) 0.079(3) -0.031(3) -0.023(4) -0.051(5)
C66 0.116(4) 0.117(4) 0.090(3) 0.009(3) 0.009(3) -0.020(3)
C63B 0.092(6) 0.078(6) 0.071(6) 0.003(6) -0.015(6) -0.031(6)
C64B 0.104(6) 0.091(5) 0.076(5) -0.002(5) -0.013(5) -0.025(5)
C65B 0.136(12) 0.107(11) 0.087(11) -0.007(10) -0.011(11) -0.032(11)
C66B 0.108(12) 0.110(12) 0.083(11) 0.001(11) 0.002(11) -0.022(11)
C67 0.0696(16) 0.0417(13) 0.139(3) -0.0274(15) -0.0552(18) -0.0061(11)
Cl1 0.0760(6) 0.0580(6) 0.1023(7) -0.0067(4) -0.0355(5) 0.0013(4)
Cl2 0.0928(8) 0.0557(5) 0.1041(9) -0.0160(5) -0.0466(7) -0.0123(5)
Cl3 0.1009(8) 0.0616(6) 0.0876(7) -0.0020(4) -0.0409(5) 0.0013(5)
C68 0.081(2) 0.0459(16) 0.079(2) -0.0163(14) -0.0378(17) 0.0001(15)
C68B 0.098(8) 0.068(8) 0.094(8) -0.003(8) -0.020(8) 0.021(8)
N1 0.0507(12) 0.0757(16) 0.0958(17) -0.0413(13) -0.0324(12) 0.0141(11)
N5 0.0420(9) 0.0490(10) 0.0768(13) -0.0204(9) -0.0215(9) -0.0112(8)
N6 0.0431(9) 0.0426(10) 0.0934(15) -0.0256(10) -0.0259(10) -0.0053(8)
N7 0.0435(10) 0.0390(9) 0.0954(15) -0.0202(9) -0.0303(10) -0.0045(7)
N8 0.0459(10) 0.0380(9) 0.1080(17) -0.0168(10) -0.0357(11) -0.0074(8)
O1 0.0454(10) 0.130(2) 0.134(2) -0.0672(17) -0.0311(11) -0.0168(11)
O2 0.0701(12) 0.0702(13) 0.1117(17) -0.0244(12) -0.0215(11) -0.0332(10)
O8 0.0601(10) 0.0481(9) 0.0827(12) -0.0301(8) -0.0261(9) -0.0064(7)
O9 0.0543(9) 0.0498(9) 0.0956(13) -0.0301(9) -0.0133(9) -0.0156(7)
O10 0.0583(10) 0.0532(10) 0.0995(14) -0.0322(10) -0.0154(10) -0.0115(8)
O11 0.0630(11) 0.0648(11) 0.0821(12) -0.0149(9) -0.0201(9) -0.0196(9)
O12 0.0594(10) 0.0404(9) 0.1261(18) -0.0242(10) -0.0435(11) -0.0081(7)
O13 0.0717(12) 0.0482(10) 0.1348(19) -0.0079(11) -0.0469(13) -0.0148(9)
Cl4 0.130(5) 0.082(4) 0.113(5) -0.019(3) -0.040(3) 0.005(3)
Cl5 0.098(4) 0.114(5) 0.139(4) -0.001(4) -0.037(3) -0.007(4)
Cl6 0.197(7) 0.127(6) 0.152(5) -0.046(5) -0.075(5) -0.005(5)
C69 0.131(7) 0.094(7) 0.106(6) -0.018(6) -0.039(6) -0.015(6)
Cl4B 0.143(9) 0.070(5) 0.070(4) 0.000(3) -0.024(5) -0.036(6)
Cl5B 0.141(8) 0.162(10) 0.144(7) 0.012(8) -0.046(6) 0.021(7)
Cl6B 0.195(9) 0.098(6) 0.084(4) -0.023(4) -0.021(5) -0.038(6)
C69B 0.138(7) 0.098(7) 0.105(6) -0.003(7) -0.040(6) -0.013(7)

loop_
_atom_type_symbol
_atom_type_description
_atom_type_scat_dispersion_real
_atom_type_scat_dispersion_imag
_atom_type_scat_source
C C 0.0181 0.0091 'International Tables Vol C Tables 4.2.6.8 and 6.1.1.4'
H H 0.0000 0.0000 'International Tables Vol C Tables 4.2.6.8 and 6.1.1.4'
N N 0.0311 0.0180 'International Tables Vol C Tables 4.2.6.8 and 6.1.1.4'
O O 0.0492 0.0322 'International Tables Vol C Tables 4.2.6.8 and 6.1.1.4'
Cl Cl 0.3639 0.7018 'International Tables Vol C Tables 4.2.6.8 and 6.1.1.4'

loop_
_geom_angle_atom_site_label_1
_geom_angle_atom_site_label_2
_geom_angle_atom_site_label_3
_geom_angle
O1 C1 C2 134.9(4)
O1 C1 C4 136.6(4)
C2 C1 C4 88.4(2)
N1 C2 C3 135.2(2)
N1 C2 C1 133.4(3)
C3 C2 C1 91.4(3)
N5 C3 C2 134.3(3)
N5 C3 C4 133.1(3)
C2 C3 C4 92.5(2)
O2 C4 C3 136.2(3)
O2 C4 C1 136.5(2)
C3 C4 C1 87.2(2)
N1 C5 H5A 109.5
N1 C5 H5B 109.5
H5A C5 H5B 109.5
N1 C5 H5C 109.5
H5A C5 H5C 109.5
H5B C5 H5C 109.5
C7 C6 C11 118.6(3)
C7 C6 N1 120.5(3)
C11 C6 N1 120.9(3)
C8 C7 C6 121.2(3)
C8 C7 H7 119.4
C6 C7 H7 119.4
C7 C8 C9 120.4(3)
C7 C8 H8 119.8
C9 C8 H8 119.8
N2 C9 C10 121.6(3)
N2 C9 C8 120.2(3)
C10 C9 C8 118.2(3)
C10 C9 N2B 111.1(4)
C8 C9 N2B 130.2(4)
C11 C10 C9 121.4(3)
C11 C10 H10 119.3
C9 C10 H10 119.3
C10 C11 C6 120.2(3)
C10 C11 H11 119.9
C6 C11 H11 119.9
C15 O4 C27 118.5(4)
C23 O5 C31 118.6(4)
C26 O6 C35 116.3(5)
C9 N2 C12 130.7(4)
C9 N2 H2 114.7
C12 N2 H2 114.7
C13 N3 C17 117.5(4)
C25 N4 C20 114.8(4)
O3 C12 N2 124.9(5)
O3 C12 C13 120.8(4)
N2 C12 C13 114.3(5)
N3 C13 C14 125.9(5)
N3 C13 C12 117.3(4)
C14 C13 C12 116.8(4)
C15 C14 C13 117.6(4)
C15 C14 H14 121.2
C13 C14 H14 121.2
O4 C15 C14 126.1(4)
O4 C15 C16 114.1(5)
C14 C15 C16 119.8(4)
C18 C16 C17 122.0(5)
C18 C16 C15 121.0(5)
C17 C16 C15 117.0(4)
N3 C17 C21 118.2(4)
N3 C17 C16 122.1(4)
C21 C17 C16 119.7(4)
C16 C18 C19 118.5(5)
C16 C18 H18 120.8
C19 C18 H18 120.8
C20 C19 C23 120.8(5)
C20 C19 C18 119.7(5)
C23 C19 C18 119.5(5)
N4 C20 C19 121.8(4)
N4 C20 C21 115.9(4)
C19 C20 C21 122.2(5)
C20 C21 C17 117.9(4)
C20 C21 C22 120.5(5)
C17 C21 C22 121.5(4)
C21 C22 H22A 109.5
C21 C22 H22B 109.5
H22A C22 H22B 109.5
C21 C22 H22C 109.5
H22A C22 H22C 109.5
H22B C22 H22C 109.5
O5 C23 C24 126.4(5)
O5 C23 C19 117.0(4)
C24 C23 C19 116.6(6)
C25 C24 C23 118.6(6)
C25 C24 H24 120.7
C23 C24 H24 120.7
N4 C25 C24 127.3(5)
N4 C25 C26 116.2(5)
C24 C25 C26 116.5(5)
O7 C26 O6 123.0(5)
O7 C26 C25 121.1(5)
O6 C26 C25 115.8(5)
O4 C27 C28 107.0(4)
O4 C27 H27A 110.3
C28 C27 H27A 110.3
O4 C27 H27B 110.3
C28 C27 H27B 110.3
H27A C27 H27B 108.6
C30 C28 C29 112.3(5)
C30 C28 C27 113.2(5)
C29 C28 C27 107.9(5)
C30 C28 H28 107.7
C29 C28 H28 107.7
C27 C28 H28 107.7
C28 C29 H29A 109.5
C28 C29 H29B 109.5
H29A C29 H29B 109.5
C28 C29 H29C 109.5
H29A C29 H29C 109.5
H29B C29 H29C 109.5
C28 C30 H30A 109.5
C28 C30 H30B 109.5
H30A C30 H30B 109.5
C28 C30 H30C 109.5
H30A C30 H30C 109.5
H30B C30 H30C 109.5
O5 C31 C32 109.0(4)
O5 C31 H31A 109.9
C32 C31 H31A 109.9
O5 C31 H31B 109.9
C32 C31 H31B 109.9
H31A C31 H31B 108.3
C31 C32 C33 112.2(5)
C31 C32 C34 109.5(4)
C33 C32 C34 110.6(5)
C31 C32 H32 108.2
C33 C32 H32 108.2
C34 C32 H32 108.2
C32 C33 H33A 109.5
C32 C33 H33B 109.5
H33A C33 H33B 109.5
C32 C33 H33C 109.5
H33A C33 H33C 109.5
H33B C33 H33C 109.5
C32 C34 H34A 109.5
C32 C34 H34B 109.5
H34A C34 H34B 109.5
C32 C34 H34C 109.5
H34A C34 H34C 109.5
H34B C34 H34C 109.5
O6 C35 H35A 109.5
O6 C35 H35B 109.5
H35A C35 H35B 109.5
O6 C35 H35C 109.5
H35A C35 H35C 109.5
H35B C35 H35C 109.5
C15B O4B C27B 117.1(10)
C23B O5B C31B 116.4(10)
C26B O6B C35B 115.9(12)
C12B N2B C9 124.5(10)
C12B N2B H2B 117.8
C9 N2B H2B 117.8
C13B N3B C17B 117.4(10)
C25B N4B C20B 114.1(10)
O3B C12B N2B 124.2(14)
O3B C12B C13B 122.1(11)
N2B C12B C13B 113.2(11)
N3B C13B C14B 126.2(12)
N3B C13B C12B 118.1(9)
C14B C13B C12B 115.6(12)
C15B C14B C13B 116.0(12)
C15B C14B H14B 122.0
C13B C14B H14B 122.0
O4B C15B C14B 123.8(13)
O4B C15B C16B 114.6(11)
C14B C15B C16B 121.6(10)
C18B C16B C17B 121.4(11)
C18B C16B C15B 122.1(10)
C17B C16B C15B 116.3(10)
N3B C17B C21B 118.0(10)
N3B C17B C16B 122.5(12)
C21B C17B C16B 119.5(10)
C16B C18B C19B 119.7(12)
C16B C18B H18B 120.1
C19B C18B H18B 120.1
C20B C19B C18B 118.5(11)
C20B C19B C23B 121.5(11)
C18B C19B C23B 119.3(11)
C19B C20B N4B 121.7(11)
C19B C20B C21B 123.6(13)
N4B C20B C21B 114.7(11)
C20B C21B C17B 117.1(11)
C20B C21B C22B 120.9(12)
C17B C21B C22B 121.8(10)
C21B C22B H22D 109.5
C21B C22B H22E 109.5
H22D C22B H22E 109.5
C21B C22B H22F 109.5
H22D C22B H22F 109.5
H22E C22B H22F 109.5
O5B C23B C24B 127.6(13)
O5B C23B C19B 114.7(13)
C24B C23B C19B 116.1(12)
C25B C24B C23B 117.8(12)
C25B C24B H24B 121.1
C23B C24B H24B 121.1
N4B C25B C24B 128.0(12)
N4B C25B C26B 113.9(11)
C24B C25B C26B 117.8(11)
O7B C26B O6B 125.0(13)
O7B C26B C25B 119.7(12)
O6B C26B C25B 115.0(12)
O4B C27B C28B 108.0(10)
O4B C27B H27C 110.1
C28B C27B H27C 110.1
O4B C27B H27D 110.1
C28B C27B H27D 110.1
H27C C27B H27D 108.4
C30B C28B C29B 116.3(13)
C30B C28B C27B 111.7(12)
C29B C28B C27B 103.0(11)
C30B C28B H28B 108.5
C29B C28B H28B 108.5
C27B C28B H28B 108.5
C28B C29B H29D 109.5
C28B C29B H29E 109.5
H29D C29B H29E 109.5
C28B C29B H29F 109.5
H29D C29B H29F 109.5
H29E C29B H29F 109.5
C28B C30B H30D 109.5
C28B C30B H30E 109.5
H30D C30B H30E 109.5
C28B C30B H30F 109.5
H30D C30B H30F 109.5
H30E C30B H30F 109.5
O5B C31B C32B 107.0(10)
O5B C31B H31C 110.3
C32B C31B H31C 110.3
O5B C31B H31D 110.3
C32B C31B H31D 110.3
H31C C31B H31D 108.6
C33B C32B C31B 111.9(11)
C33B C32B C34B 113.2(13)
C31B C32B C34B 109.6(12)
C33B C32B H32B 107.3
C31B C32B H32B 107.3
C34B C32B H32B 107.3
C32B C33B H33D 109.5
C32B C33B H33E 109.5
H33D C33B H33E 109.5
C32B C33B H33F 109.5
H33D C33B H33F 109.5
H33E C33B H33F 109.5
C32B C34B H34D 109.5
C32B C34B H34E 109.5
H34D C34B H34E 109.5
C32B C34B H34F 109.5
H34D C34B H34F 109.5
H34E C34B H34F 109.5
O6B C35B H35D 109.5
O6B C35B H35E 109.5
H35D C35B H35E 109.5
O6B C35B H35F 109.5
H35D C35B H35F 109.5
H35E C35B H35F 109.5
N5 C36 H36A 109.5
N5 C36 H36B 109.5
H36A C36 H36B 109.5
N5 C36 H36C 109.5
H36A C36 H36C 109.5
H36B C36 H36C 109.5
C38 C37 C42 119.7(2)
C38 C37 N5 120.5(2)
C42 C37 N5 119.8(2)
C37 C38 C39 121.7(2)
C37 C38 H38 119.2
C39 C38 H38 119.2
C38 C39 C40 117.8(2)
C38 C39 C43 114.5(2)
C40 C39 C43 127.7(2)
C41 C40 O8 122.6(2)
C41 C40 C39 120.5(2)
O8 C40 C39 116.9(2)
C40 C41 C42 120.7(2)
C40 C41 H41 119.6
C42 C41 H41 119.6
C37 C42 C41 119.6(2)
C37 C42 H42 120.2
C41 C42 H42 120.2
O9 C43 N6 122.5(2)
O9 C43 C39 120.18(19)
N6 C43 C39 117.3(2)
O8 C44 H44A 109.5
O8 C44 H44B 109.5
H44A C44 H44B 109.5
O8 C44 H44C 109.5
H44A C44 H44C 109.5
H44B C44 H44C 109.5
N7 C45 N6 112.6(2)
N7 C45 C46 125.5(2)
N6 C45 C46 121.89(19)
C47 C46 C45 117.6(2)
C47 C46 H46 121.2
C45 C46 H46 121.2
C46 C47 O10 125.4(2)
C46 C47 C48 120.6(2)
O10 C47 C48 114.0(2)
C50 C48 C49 121.2(2)
C50 C48 C47 122.0(2)
C49 C48 C47 116.8(2)
N7 C49 C53 118.1(2)
N7 C49 C48 122.0(2)
C53 C49 C48 119.9(2)
C48 C50 C51 119.6(2)
C48 C50 H50 120.2
C51 C50 H50 120.2
C50 C51 C52 120.1(2)
C50 C51 C55 121.9(2)
C52 C51 C55 117.9(2)
N8 C52 C53 116.6(2)
N8 C52 C51 122.2(2)
C53 C52 C51 121.2(2)
C49 C53 C52 118.0(2)
C49 C53 C54 121.6(2)
C52 C53 C54 120.4(2)
C53 C54 H54A 109.5
C53 C54 H54B 109.5
H54A C54 H54B 109.5
C53 C54 H54C 109.5
H54A C54 H54C 109.5
H54B C54 H54C 109.5
C56 C55 O11 126.0(2)
C56 C55 C51 118.9(3)
O11 C55 C51 115.1(2)
C55 C56 C57 118.0(2)
C55 C56 H56 121.0
C57 C56 H56 121.0
N8 C57 C56 126.6(2)
N8 C57 C58 117.2(3)
C56 C57 C58 116.2(2)
O13 C58 O12 124.9(2)
O13 C58 C57 122.3(3)
O12 C58 C57 112.8(2)
O10 C59 C60 104.0(12)
O10 C59 H59A 110.9
C60 C59 H59A 110.9
O10 C59 H59B 110.9
C60 C59 H59B 110.9
H59A C59 H59B 109.0
C61 C60 C59 108.9(12)
C61 C60 C62 111.0(12)
C59 C60 C62 107.4(11)
C61 C60 H60 109.9
C59 C60 H60 109.9
C62 C60 H60 109.9
C60 C61 H61A 109.5
C60 C61 H61B 109.5
H61A C61 H61B 109.5
C60 C61 H61C 109.5
H61A C61 H61C 109.5
H61B C61 H61C 109.5
C60 C62 H62A 109.5
C60 C62 H62B 109.5
H62A C62 H62B 109.5
C60 C62 H62C 109.5
H62A C62 H62C 109.5
H62B C62 H62C 109.5
O10 C59B C60B 108.8(7)
O10 C59B H59C 109.9
C60B C59B H59C 109.9
O10 C59B H59D 109.9
C60B C59B H59D 109.9
H59C C59B H59D 108.3
C61B C60B C59B 115.1(8)
C61B C60B C62B 111.6(7)
C59B C60B C62B 106.5(7)
C61B C60B H60B 107.8
C59B C60B H60B 107.8
C62B C60B H60B 107.8
C60B C61B H61D 109.5
C60B C61B H61E 109.5
H61D C61B H61E 109.5
C60B C61B H61F 109.5
H61D C61B H61F 109.5
H61E C61B H61F 109.5
C60B C62B H62D 109.5
C60B C62B H62E 109.5
H62D C62B H62E 109.5
C60B C62B H62F 109.5
H62D C62B H62F 109.5
H62E C62B H62F 109.5
O11 C63 C64 109.3(3)
O11 C63 H63A 109.8
C64 C63 H63A 109.8
O11 C63 H63B 109.8
C64 C63 H63B 109.8
H63A C63 H63B 108.3
C63 C64 C65 111.7(5)
C63 C64 C66 108.6(4)
C65 C64 C66 111.8(5)
C63 C64 H64 108.2
C65 C64 H64 108.2
C66 C64 H64 108.2
C64 C65 H65A 109.5
C64 C65 H65B 109.5
H65A C65 H65B 109.5
C64 C65 H65C 109.5
H65A C65 H65C 109.5
H65B C65 H65C 109.5
C64 C66 H66A 109.5
C64 C66 H66B 109.5
H66A C66 H66B 109.5
C64 C66 H66C 109.5
H66A C66 H66C 109.5
H66B C66 H66C 109.5
C64B C63B O11 110.0(17)
C64B C63B H63C 109.7
O11 C63B H63C 109.7
C64B C63B H63D 109.7
O11 C63B H63D 109.7
H63C C63B H63D 108.2
C65B C64B C63B 110.1(19)
C65B C64B C66B 112.3(19)
C63B C64B C66B 106.7(16)
C65B C64B H64B 109.2
C63B C64B H64B 109.2
C66B C64B H64B 109.2
C64B C65B H65D 109.5
C64B C65B H65E 109.5
H65D C65B H65E 109.5
C64B C65B H65F 109.5
H65D C65B H65F 109.5
H65E C65B H65F 109.5
C64B C66B H66D 109.5
C64B C66B H66E 109.5
H66D C66B H66E 109.5
C64B C66B H66F 109.5
H66D C66B H66F 109.5
H66E C66B H66F 109.5
O12 C67 H67A 109.5
O12 C67 H67B 109.5
H67A C67 H67B 109.5
O12 C67 H67C 109.5
H67A C67 H67C 109.5
H67B C67 H67C 109.5
Cl2 C68 Cl3 111.5(2)
Cl2 C68 Cl1 112.4(2)
Cl3 C68 Cl1 109.7(2)
Cl2 C68 H68 107.7
Cl3 C68 H68 107.7
Cl1 C68 H68 107.7
Cl1B C68B Cl2B 108.9(14)
Cl1B C68B Cl3B 106.9(13)
Cl2B C68B Cl3B 106.3(14)
Cl1B C68B H68B 111.5
Cl2B C68B H68B 111.5
Cl3B C68B H68B 111.5
C2 N1 C6 120.3(2)
C2 N1 C5 119.6(3)
C6 N1 C5 119.7(3)
C3 N5 C37 119.9(2)
C3 N5 C36 119.8(2)
C37 N5 C36 119.03(18)
C43 N6 C45 129.2(2)
C43 N6 H6 115.4
C45 N6 H6 115.4
C45 N7 C49 117.4(2)
C57 N8 C52 116.2(2)
C40 O8 C44 118.2(2)
C47 O10 C59B 120.0(4)
C47 O10 C59 114.1(7)
C55 O11 C63 117.9(2)
C55 O11 C63B 111.0(9)
C58 O12 C67 115.0(2)
Cl4 C69 Cl5 113.0(11)
Cl4 C69 Cl6 106.1(10)
Cl5 C69 Cl6 117.2(10)
Cl4 C69 H69 106.6
Cl5 C69 H69 106.6
Cl6 C69 H69 106.6
Cl4B C69B Cl5B 108.1(13)
Cl4B C69B Cl6B 111.4(12)
Cl5B C69B Cl6B 99.0(13)
Cl4B C69B H69B 112.5
Cl5B C69B H69B 112.5
Cl6B C69B H69B 112.5

loop_
_geom_bond_atom_site_label_1
_geom_bond_atom_site_label_2
_geom_bond_distance
C1 O1 1.219(3)
C1 C2 1.477(4)
C1 C4 1.517(5)
C2 N1 1.337(4)
C2 C3 1.410(4)
C3 N5 1.345(3)
C3 C4 1.478(4)
C4 O2 1.218(4)
C5 N1 1.484(4)
C5 H5A 0.9800
C5 H5B 0.9800
C5 H5C 0.9800
C6 C7 1.396(4)
C6 C11 1.401(4)
C6 N1 1.411(4)
C7 C8 1.362(5)
C7 H7 0.9500
C8 C9 1.414(5)
C8 H8 0.9500
C9 N2 1.315(5)
C9 C10 1.391(4)
C9 N2B 1.687(11)
C10 C11 1.372(4)
C10 H10 0.9500
C11 H11 0.9500
O3 C12 1.220(7)
O4 C15 1.342(5)
O4 C27 1.435(5)
O5 C23 1.335(6)
O5 C31 1.421(5)
O6 C26 1.293(7)
O6 C35 1.477(7)
O7 C26 1.208(7)
N2 C12 1.340(6)
N2 H2 0.8800
N3 C13 1.309(6)
N3 C17 1.386(6)
N4 C25 1.335(6)
N4 C20 1.383(6)
C12 C13 1.512(7)
C13 C14 1.418(6)
C14 C15 1.375(7)
C14 H14 0.9500
C15 C16 1.448(6)
C16 C18 1.375(6)
C16 C17 1.428(7)
C17 C21 1.416(6)
C18 C19 1.433(7)
C18 H18 0.9500
C19 C20 1.396(8)
C19 C23 1.410(7)
C20 C21 1.407(6)
C21 C22 1.506(7)
C22 H22A 0.9800
C22 H22B 0.9800
C22 H22C 0.9800
C23 C24 1.392(10)
C24 C25 1.369(9)
C24 H24 0.9500
C25 C26 1.499(7)
C27 C28 1.524(7)
C27 H27A 0.9900
C27 H27B 0.9900
C28 C30 1.460(9)
C28 C29 1.521(7)
C28 H28 1.0000
C29 H29A 0.9800
C29 H29B 0.9800
C29 H29C 0.9800
C30 H30A 0.9800
C30 H30B 0.9800
C30 H30C 0.9800
C31 C32 1.514(7)
C31 H31A 0.9900
C31 H31B 0.9900
C32 C33 1.514(8)
C32 C34 1.536(7)
C32 H32 1.0000
C33 H33A 0.9800
C33 H33B 0.9800
C33 H33C 0.9800
C34 H34A 0.9800
C34 H34B 0.9800
C34 H34C 0.9800
C35 H35A 0.9800
C35 H35B 0.9800
C35 H35C 0.9800
O3B C12B 1.217(14)
O4B C15B 1.361(12)
O4B C27B 1.465(14)
O5B C23B 1.334(16)
O5B C31B 1.426(12)
O6B C26B 1.295(14)
O6B C35B 1.472(15)
O7B C26B 1.214(14)
N2B C12B 1.373(12)
N2B H2B 0.8800
N3B C13B 1.312(14)
N3B C17B 1.387(13)
N4B C25B 1.347(14)
N4B C20B 1.399(14)
C12B C13B 1.492(15)
C13B C14B 1.436(14)
C14B C15B 1.363(15)
C14B H14B 0.9500
C15B C16B 1.455(13)
C16B C18B 1.377(14)
C16B C17B 1.421(13)
C17B C21B 1.421(14)
C18B C19B 1.420(13)
C18B H18B 0.9500
C19B C20B 1.383(14)
C19B C23B 1.425(16)
C20B C21B 1.408(14)
C21B C22B 1.496(14)
C22B H22D 0.9800
C22B H22E 0.9800
C22B H22F 0.9800
C23B C24B 1.404(17)
C24B C25B 1.378(15)
C24B H24B 0.9500
C25B C26B 1.525(15)
C27B C28B 1.596(14)
C27B H27C 0.9900
C27B H27D 0.9900
C28B C30B 1.443(16)
C28B C29B 1.516(16)
C28B H28B 1.0000
C29B H29D 0.9800
C29B H29E 0.9800
C29B H29F 0.9800
C30B H30D 0.9800
C30B H30E 0.9800
C30B H30F 0.9800
C31B C32B 1.522(12)
C31B H31C 0.9900
C31B H31D 0.9900
C32B C33B 1.484(13)
C32B C34B 1.553(14)
C32B H32B 1.0000
C33B H33D 0.9800
C33B H33E 0.9800
C33B H33F 0.9800
C34B H34D 0.9800
C34B H34E 0.9800
C34B H34F 0.9800
C35B H35D 0.9800
C35B H35E 0.9800
C35B H35F 0.9800
C36 N5 1.464(3)
C36 H36A 0.9800
C36 H36B 0.9800
C36 H36C 0.9800
C37 C38 1.379(3)
C37 C42 1.386(3)
C37 N5 1.435(3)
C38 C39 1.399(3)
C38 H38 0.9500
C39 C40 1.404(3)
C39 C43 1.502(3)
C40 C41 1.377(4)
C40 O8 1.382(3)
C41 C42 1.393(3)
C41 H41 0.9500
C42 H42 0.9500
C43 O9 1.222(3)
C43 N6 1.365(3)
C44 O8 1.429(3)
C44 H44A 0.9800
C44 H44B 0.9800
C44 H44C 0.9800
C45 N7 1.312(3)
C45 N6 1.399(3)
C45 C46 1.420(4)
C46 C47 1.346(4)
C46 H46 0.9500
C47 O10 1.352(3)
C47 C48 1.438(3)
C48 C50 1.386(4)
C48 C49 1.429(4)
C49 N7 1.377(3)
C49 C53 1.413(3)
C50 C51 1.394(3)
C50 H50 0.9500
C51 C52 1.418(4)
C51 C55 1.444(4)
C52 N8 1.385(3)
C52 C53 1.416(4)
C53 C54 1.491(4)
C54 H54A 0.9800
C54 H54B 0.9800
C54 H54C 0.9800
C55 C56 1.356(4)
C55 O11 1.357(3)
C56 C57 1.414(4)
C56 H56 0.9500
C57 N8 1.306(4)
C57 C58 1.509(3)
C58 O13 1.196(4)
C58 O12 1.331(4)
C59 O10 1.47(2)
C59 C60 1.524(12)
C59 H59A 0.9900
C59 H59B 0.9900
C60 C61 1.481(14)
C60 C62 1.563(12)
C60 H60 1.0000
C61 H61A 0.9800
C61 H61B 0.9800
C61 H61C 0.9800
C62 H62A 0.9800
C62 H62B 0.9800
C62 H62C 0.9800
C59B O10 1.449(11)
C59B C60B 1.511(8)
C59B H59C 0.9900
C59B H59D 0.9900
C60B C61B 1.461(9)
C60B C62B 1.559(9)
C60B H60B 1.0000
C61B H61D 0.9800
C61B H61E 0.9800
C61B H61F 0.9800
C62B H62D 0.9800
C62B H62E 0.9800
C62B H62F 0.9800
C63 O11 1.428(4)
C63 C64 1.515(6)
C63 H63A 0.9900
C63 H63B 0.9900
C64 C65 1.516(8)
C64 C66 1.541(6)
C64 H64 1.0000
C65 H65A 0.9800
C65 H65B 0.9800
C65 H65C 0.9800
C66 H66A 0.9800
C66 H66B 0.9800
C66 H66C 0.9800
C63B C64B 1.522(15)
C63B O11 1.60(3)
C63B H63C 0.9900
C63B H63D 0.9900
C64B C65B 1.496(16)
C64B C66B 1.552(15)
C64B H64B 1.0000
C65B H65D 0.9800
C65B H65E 0.9800
C65B H65F 0.9800
C66B H66D 0.9800
C66B H66E 0.9800
C66B H66F 0.9800
C67 O12 1.453(3)
C67 H67A 0.9800
C67 H67B 0.9800
C67 H67C 0.9800
Cl1 C68 1.766(4)
Cl2 C68 1.747(4)
Cl3 C68 1.759(4)
C68 H68 1.0000
Cl1B C68B 1.753(17)
Cl2B C68B 1.753(17)
Cl3B C68B 1.781(17)
C68B H68B 1.0000
N6 H6 0.8800
Cl4 C69 1.706(14)
Cl5 C69 1.745(14)
Cl6 C69 1.765(13)
C69 H69 1.0000
Cl4B C69B 1.729(15)
Cl5B C69B 1.760(16)
Cl6B C69B 1.780(16)
C69B H69B 1.0000

loop_
_geom_hbond_atom_site_label_D
_geom_hbond_atom_site_label_H
_geom_hbond_atom_site_label_A
_geom_hbond_distance_DH
_geom_hbond_distance_HA
_geom_hbond_distance_DA
_geom_hbond_angle_DHA
N2 H2 N3 0.88 2.22 2.668(6) 111.2
N6 H6 O8 0.88 1.92 2.655(3) 140.7

loop_
_geom_torsion_atom_site_label_1
_geom_torsion_atom_site_label_2
_geom_torsion_atom_site_label_3
_geom_torsion_atom_site_label_4
_geom_torsion
O1 C1 C2 N1 9.2(6)
C4 C1 C2 N1 -173.1(3)
O1 C1 C2 C3 -172.8(4)
C4 C1 C2 C3 4.8(2)
N1 C2 C3 N5 -8.2(5)
C1 C2 C3 N5 173.9(3)
N1 C2 C3 C4 173.0(3)
C1 C2 C3 C4 -4.9(2)
N5 C3 C4 O2 8.0(6)
C2 C3 C4 O2 -173.2(4)
N5 C3 C4 C1 -174.0(3)
C2 C3 C4 C1 4.8(2)
O1 C1 C4 O2 -9.1(6)
C2 C1 C4 O2 173.4(4)
O1 C1 C4 C3 173.0(4)
C2 C1 C4 C3 -4.6(2)
C11 C6 C7 C8 3.1(5)
N1 C6 C7 C8 -178.3(3)
C6 C7 C8 C9 -0.9(5)
C7 C8 C9 N2 177.4(3)
C7 C8 C9 C10 -1.2(5)
C7 C8 C9 N2B -172.3(5)
N2 C9 C10 C11 -177.5(3)
C8 C9 C10 C11 1.2(4)
N2B C9 C10 C11 173.8(4)
C9 C10 C11 C6 1.0(4)
C7 C6 C11 C10 -3.1(4)
N1 C6 C11 C10 178.3(3)
C10 C9 N2 C12 166.3(4)
C8 C9 N2 C12 -12.3(7)
C9 N2 C12 O3 -1.0(9)
C9 N2 C12 C13 176.6(4)
C17 N3 C13 C14 0.5(6)
C17 N3 C13 C12 -177.7(4)
O3 C12 C13 N3 169.9(5)
N2 C12 C13 N3 -7.9(6)
O3 C12 C13 C14 -8.5(7)
N2 C12 C13 C14 173.8(4)
N3 C13 C14 C15 0.3(7)
C12 C13 C14 C15 178.5(4)
C27 O4 C15 C14 7.8(7)
C27 O4 C15 C16 -171.9(4)
C13 C14 C15 O4 -180.0(4)
C13 C14 C15 C16 -0.3(6)
O4 C15 C16 C18 0.5(6)
C14 C15 C16 C18 -179.2(4)
O4 C15 C16 C17 179.4(4)
C14 C15 C16 C17 -0.4(6)
C13 N3 C17 C21 178.3(4)
C13 N3 C17 C16 -1.2(6)
C18 C16 C17 N3 180.0(4)
C15 C16 C17 N3 1.1(6)
C18 C16 C17 C21 0.5(6)
C15 C16 C17 C21 -178.4(4)
C17 C16 C18 C19 -1.0(7)
C15 C16 C18 C19 177.8(5)
C16 C18 C19 C20 1.1(8)
C16 C18 C19 C23 -178.6(5)
C25 N4 C20 C19 1.7(7)
C25 N4 C20 C21 -179.4(4)
C23 C19 C20 N4 -2.3(8)
C18 C19 C20 N4 178.0(5)
C23 C19 C20 C21 178.9(5)
C18 C19 C20 C21 -0.8(8)
N4 C20 C21 C17 -178.5(4)
C19 C20 C21 C17 0.4(6)
N4 C20 C21 C22 4.2(6)
C19 C20 C21 C22 -176.9(5)
N3 C17 C21 C20 -179.7(3)
C16 C17 C21 C20 -0.2(6)
N3 C17 C21 C22 -2.4(6)
C16 C17 C21 C22 177.1(4)
C31 O5 C23 C24 -5.1(9)
C31 O5 C23 C19 177.1(5)
C20 C19 C23 O5 -178.7(5)
C18 C19 C23 O5 1.0(8)
C20 C19 C23 C24 3.3(9)
C18 C19 C23 C24 -177.0(7)
O5 C23 C24 C25 178.3(6)
C19 C23 C24 C25 -3.9(12)
C20 N4 C25 C24 -2.6(9)
C20 N4 C25 C26 179.5(4)
C23 C24 C25 N4 3.9(13)
C23 C24 C25 C26 -178.2(7)
C35 O6 C26 O7 -2.3(11)
C35 O6 C26 C25 175.4(7)
N4 C25 C26 O7 170.8(6)
C24 C25 C26 O7 -7.3(10)
N4 C25 C26 O6 -6.9(8)
C24 C25 C26 O6 174.9(7)
C15 O4 C27 C28 172.1(4)
O4 C27 C28 C30 -55.8(7)
O4 C27 C28 C29 179.2(4)
C23 O5 C31 C32 -179.3(4)
O5 C31 C32 C33 60.1(6)
O5 C31 C32 C34 -176.7(5)
C10 C9 N2B C12B 165.4(9)
C8 C9 N2B C12B -23.0(13)
C9 N2B C12B O3B 12.7(18)
C9 N2B C12B C13B -174.6(8)
C17B N3B C13B C14B -0.4(18)
C17B N3B C13B C12B -177.2(10)
O3B C12B C13B N3B 164.2(12)
N2B C12B C13B N3B -8.6(16)
O3B C12B C13B C14B -13.0(17)
N2B C12B C13B C14B 174.2(10)
N3B C13B C14B C15B 0.0(19)
C12B C13B C14B C15B 176.9(11)
C27B O4B C15B C14B 10.5(17)
C27B O4B C15B C16B -171.0(10)
C13B C14B C15B O4B 180.0(11)
C13B C14B C15B C16B 1.5(18)
O4B C15B C16B C18B 4.5(17)
C14B C15B C16B C18B -176.9(12)
O4B C15B C16B C17B 178.9(10)
C14B C15B C16B C17B -2.5(17)
C13B N3B C17B C21B -180.0(11)
C13B N3B C17B C16B -0.8(17)
C18B C16B C17B N3B 176.6(12)
C15B C16B C17B N3B 2.1(17)
C18B C16B C17B C21B -4.3(18)
C15B C16B C17B C21B -178.7(11)
C17B C16B C18B C19B 5.7(19)
C15B C16B C18B C19B 179.8(12)
C16B C18B C19B C20B -4.8(19)
C16B C18B C19B C23B -174.6(16)
C18B C19B C20B N4B -179.4(13)
C23B C19B C20B N4B -10(2)
C18B C19B C20B C21B 3(2)
C23B C19B C20B C21B 172.2(16)
C25B N4B C20B C19B 6(2)
C25B N4B C20B C21B -175.7(13)
C19B C20B C21B C17B -1(2)
N4B C20B C21B C17B -179.3(11)
C19B C20B C21B C22B -176.5(13)
N4B C20B C21B C22B 5.4(19)
N3B C17B C21B C20B -178.9(11)
C16B C17B C21B C20B 1.9(17)
N3B C17B C21B C22B -3.6(17)
C16B C17B C21B C22B 177.2(11)
C31B O5B C23B C24B -25(3)
C31B O5B C23B C19B 170.1(14)
C20B C19B C23B O5B 177.0(15)
C18B C19B C23B O5B -13(3)
C20B C19B C23B C24B 10(3)
C18B C19B C23B C24B 179.8(15)
O5B C23B C24B C25B -172.4(19)
C19B C23B C24B C25B -8(3)
C20B N4B C25B C24B -4(2)
C20B N4B C25B C26B -177.4(13)
C23B C24B C25B N4B 5(3)
C23B C24B C25B C26B 178.3(16)
C35B O6B C26B O7B -2(2)
C35B O6B C26B C25B -175.9(12)
N4B C25B C26B O7B -179.4(14)
C24B C25B C26B O7B 6(2)
N4B C25B C26B O6B -5.2(19)
C24B C25B C26B O6B -179.4(13)
C15B O4B C27B C28B 178.6(10)
O4B C27B C28B C30B -52.5(16)
O4B C27B C28B C29B -178.0(11)
C23B O5B C31B C32B -167.8(14)
O5B C31B C32B C33B 54.8(14)
O5B C31B C32B C34B -71.6(15)
C42 C37 C38 C39 0.8(4)
N5 C37 C38 C39 179.2(2)
C37 C38 C39 C40 -1.5(4)
C37 C38 C39 C43 176.7(2)
C38 C39 C40 C41 2.1(4)
C43 C39 C40 C41 -175.8(3)
C38 C39 C40 O8 -178.9(2)
C43 C39 C40 O8 3.1(4)
O8 C40 C41 C42 179.0(2)
C39 C40 C41 C42 -2.1(4)
C38 C37 C42 C41 -0.7(4)
N5 C37 C42 C41 -179.1(2)
C40 C41 C42 C37 1.4(4)
C38 C39 C43 O9 0.3(4)
C40 C39 C43 O9 178.4(3)
C38 C39 C43 N6 -178.5(2)
C40 C39 C43 N6 -0.5(4)
N7 C45 C46 C47 -2.7(4)
N6 C45 C46 C47 175.9(3)
C45 C46 C47 O10 -176.9(3)
C45 C46 C47 C48 3.8(4)
C46 C47 C48 C50 175.8(3)
O10 C47 C48 C50 -3.5(4)
C46 C47 C48 C49 -2.5(4)
O10 C47 C48 C49 178.1(2)
C50 C48 C49 N7 -178.5(2)
C47 C48 C49 N7 -0.1(4)
C50 C48 C49 C53 1.8(4)
C47 C48 C49 C53 -179.8(2)
C49 C48 C50 C51 0.0(4)
C47 C48 C50 C51 -178.3(3)
C48 C50 C51 C52 -1.1(4)
C48 C50 C51 C55 175.8(2)
C50 C51 C52 N8 179.4(2)
C55 C51 C52 N8 2.3(4)
C50 C51 C52 C53 0.5(4)
C55 C51 C52 C53 -176.6(2)
N7 C49 C53 C52 177.9(2)
C48 C49 C53 C52 -2.4(4)
N7 C49 C53 C54 -0.4(4)
C48 C49 C53 C54 179.3(3)
N8 C52 C53 C49 -177.7(2)
C51 C52 C53 C49 1.3(4)
N8 C52 C53 C54 0.6(4)
C51 C52 C53 C54 179.6(3)
C50 C51 C55 C56 -175.0(3)
C52 C51 C55 C56 2.0(4)
C50 C51 C55 O11 4.0(4)
C52 C51 C55 O11 -179.0(2)
O11 C55 C56 C57 177.1(3)
C51 C55 C56 C57 -4.0(4)
C55 C56 C57 N8 1.8(4)
C55 C56 C57 C58 179.2(2)
N8 C57 C58 O13 154.5(3)
C56 C57 C58 O13 -23.1(4)
N8 C57 C58 O12 -27.6(3)
C56 C57 C58 O12 154.8(2)
O10 C59 C60 C61 60.6(16)
O10 C59 C60 C62 -179.2(13)
O10 C59B C60B C61B 50.1(11)
O10 C59B C60B C62B 174.3(8)
O11 C63 C64 C65 -54.1(5)
O11 C63 C64 C66 -177.9(4)
O11 C63B C64B C65B 46(3)
O11 C63B C64B C66B 168(2)
C3 C2 N1 C6 -25.9(4)
C1 C2 N1 C6 151.2(3)
C3 C2 N1 C5 161.6(3)
C1 C2 N1 C5 -21.3(5)
C7 C6 N1 C2 146.3(3)
C11 C6 N1 C2 -35.2(4)
C7 C6 N1 C5 -41.2(4)
C11 C6 N1 C5 137.3(3)
C2 C3 N5 C37 -28.4(4)
C4 C3 N5 C37 150.0(3)
C2 C3 N5 C36 164.6(3)
C4 C3 N5 C36 -17.1(4)
C38 C37 N5 C3 138.7(3)
C42 C37 N5 C3 -43.0(4)
C38 C37 N5 C36 -54.2(4)
C42 C37 N5 C36 124.1(3)
O9 C43 N6 C45 2.2(4)
C39 C43 N6 C45 -179.0(2)
N7 C45 N6 C43 178.5(2)
C46 C45 N6 C43 -0.3(4)
N6 C45 N7 C49 -178.6(2)
C46 C45 N7 C49 0.1(4)
C53 C49 N7 C45 -179.0(2)
C48 C49 N7 C45 1.3(4)
C56 C57 N8 C52 2.4(4)
C58 C57 N8 C52 -174.9(2)
C53 C52 N8 C57 174.6(2)
C51 C52 N8 C57 -4.4(4)
C41 C40 O8 C44 -17.8(4)
C39 C40 O8 C44 163.2(2)
C46 C47 O10 C59B -12.4(7)
C48 C47 O10 C59B 167.0(6)
C46 C47 O10 C59 5.3(11)
C48 C47 O10 C59 -175.4(10)
C60B C59B O10 C47 175.9(5)
C60 C59 O10 C47 174.7(8)
C56 C55 O11 C63 2.4(4)
C51 C55 O11 C63 -176.6(3)
C56 C55 O11 C63B 25.7(14)
C51 C55 O11 C63B -153.2(14)
C64 C63 O11 C55 -176.6(3)
C64B C63B O11 C55 153.3(18)
O13 C58 O12 C67 -3.8(4)
C57 C58 O12 C67 178.3(2)
